data_4071386
loop_
_publ_author_name
'Downing, Joanne H.'
'Floure, Jo\"elle'
'Heslop, Katie'
'Haddow, Mairi F.'
'Hopewell, Jonathan'
'Lusi, Matteo'
'Phetmung, Hirahataya'
'Orpen, A. Guy'
'Pringle, Paul G.'
'Pugh, Robert I.'
'Zambrano-Williams, Damaris'

_publ_section_title
;
 General Routes to Alkyl Phosphatrioxaadamantane Ligands
;
_journal_issue 13
_journal_name_full Organometallics
_journal_page_first 3216
_journal_paper_doi 10.1021/om800141y
_journal_volume 27
_journal_year 2008
_chemical_formula_moiety 'C10 H17 O3 P'
_chemical_formula_sum 'C10 H17 O3 P'
_chemical_formula_weight 216.21
_chemical_name_systematic
; 
 ? 
;
_space_group_IT_number 14
_symmetry_cell_setting monoclinic
_symmetry_space_group_name_Hall '-P 2ybc'
_symmetry_space_group_name_H-M 'P 1 21/c 1'
_atom_sites_solution_hydrogens geom
_atom_sites_solution_primary direct
_atom_sites_solution_secondary difmap
_audit_creation_method SHELXL-97
_cell_angle_alpha 90.00
_cell_angle_beta 94.144(13)
_cell_angle_gamma 90.00
_cell_formula_units_Z 4
_cell_length_a 8.176(2)
_cell_length_b 8.0969(13)
_cell_length_c 16.669(3)
_cell_measurement_reflns_used 3613
_cell_measurement_temperature 173(2)
_cell_measurement_theta_max 23.99
_cell_measurement_theta_min 2.45
_cell_volume 1100.6(4)
_computing_cell_refinement 'SAINT (Siemens, 1995b)'
_computing_data_collection 'SMART (Siemens, 1995b)'
_computing_data_reduction 'SAINT (Siemens, 1995b)'
_computing_molecular_graphics 'SHELXL-93 (Sheldrick, 1993)'
_computing_publication_material 'SHELXL-93 (Sheldrick, 1993)'
_computing_structure_refinement 'SHELXL-93 (Sheldrick, 1993)'
_computing_structure_solution 'SHELXS-86 (Sheldrick, 1990)'
_diffrn_ambient_temperature 173(2)
_diffrn_measured_fraction_theta_full 0.997
_diffrn_measured_fraction_theta_max 0.997
_diffrn_measurement_device 'Siemens SMART area detector'
_diffrn_measurement_method 'narrow frame \w scans'
_diffrn_radiation_monochromator graphite
_diffrn_radiation_source 'fine-focus sealed tube'
_diffrn_radiation_type MoK\a
_diffrn_radiation_wavelength 0.71073
_diffrn_reflns_av_R_equivalents 0.0255
_diffrn_reflns_av_sigmaI/netI 0.0303
_diffrn_reflns_limit_h_max 6
_diffrn_reflns_limit_h_min -9
_diffrn_reflns_limit_k_max 9
_diffrn_reflns_limit_k_min -7
_diffrn_reflns_limit_l_max 19
_diffrn_reflns_limit_l_min -15
_diffrn_reflns_number 5082
_diffrn_reflns_theta_full 23.99
_diffrn_reflns_theta_max 23.99
_diffrn_reflns_theta_min 2.45
_diffrn_standards_decay_% none
_exptl_absorpt_coefficient_mu 0.230
_exptl_absorpt_correction_T_max 0.978263
_exptl_absorpt_correction_T_min 0.678816
_exptl_absorpt_correction_type empirical
_exptl_crystal_colour colourless
_exptl_crystal_density_diffrn 1.305
_exptl_crystal_density_meas ?
_exptl_crystal_density_method 'not measured'
_exptl_crystal_description block
_exptl_crystal_F_000 464
_exptl_crystal_size_max 0.28
_exptl_crystal_size_mid 0.24
_exptl_crystal_size_min 0.20
_refine_diff_density_max 0.366
_refine_diff_density_min -0.240
_refine_diff_density_rms 0.043
_refine_ls_extinction_method none
_refine_ls_goodness_of_fit_ref 1.028
_refine_ls_hydrogen_treatment mixed
_refine_ls_matrix_type full
_refine_ls_number_parameters 135
_refine_ls_number_reflns 1723
_refine_ls_number_restraints 0
_refine_ls_restrained_S_all 1.028
_refine_ls_R_factor_all 0.0455
_refine_ls_R_factor_gt 0.0331
_refine_ls_shift/su_max 0.000
_refine_ls_shift/su_mean 0.000
_refine_ls_structure_factor_coef Fsqd
_refine_ls_weighting_details 'calc w=1/[\s^2^(Fo^2^)+(0.0539P)^2^+0.0436P] where P=(Fo^2^+2Fc^2^)/3'
_refine_ls_weighting_scheme calc
_refine_ls_wR_factor_gt 0.0854
_refine_ls_wR_factor_ref 0.0903
_reflns_number_gt 1384
_reflns_number_total 1723
_reflns_threshold_expression >2sigma(I)
_cod_data_source_file om800141y-file001.cif
_cod_data_source_block rip126sad
_cod_depositor_comments
;
The following automatic conversions were performed:

'_exptl_crystal_density_meas' value 'not measured' was changed to '?'
- the value is perceived as not measured.

Automatic conversion script
Id: cif_fix_values 3008 2015-01-20 13:52:24Z robertas 
;
_cod_original_cell_volume 1100.7(4)
_cod_original_sg_symbol_H-M P21/c
_cod_database_code 4071386

loop_
_symmetry_equiv_pos_as_xyz
'x, y, z'
'-x, y+1/2, -z+1/2'
'-x, -y, -z'
'x, -y-1/2, z-1/2'

loop_
_atom_site_label
_atom_site_type_symbol
_atom_site_fract_x
_atom_site_fract_y
_atom_site_fract_z
_atom_site_U_iso_or_equiv
_atom_site_adp_type
_atom_site_occupancy
_atom_site_symmetry_multiplicity
_atom_site_calc_flag
_atom_site_refinement_flags
P1 P 0.29227(7) 0.17210(7) 0.19871(3) 0.0313(2) Uani 1 1 d .
H1 H 0.243(5) 0.033(5) 0.167(2) 0.151(14) Uiso 1 1 d .
O1 O 0.18973(16) 0.48341(15) 0.15908(7) 0.0240(3) Uani 1 1 d .
O2 O 0.34456(15) 0.19431(15) 0.03836(7) 0.0245(3) Uani 1 1 d .
O3 O 0.24920(15) 0.46738(15) 0.02356(7) 0.0232(3) Uani 1 1 d .
C1 C 0.1256(2) 0.3161(2) 0.16011(11) 0.0237(5) Uani 1 1 d .
C2 C 0.0685(2) 0.2679(2) 0.07420(11) 0.0240(5) Uani 1 1 d .
H2A H 0.0362 0.1500 0.0726 0.029 Uiso 1 1 calc R
H2B H -0.0285 0.3346 0.0558 0.029 Uiso 1 1 calc R
C3 C 0.2048(2) 0.2960(2) 0.01845(11) 0.0235(5) Uani 1 1 d .
C4 C 0.4281(2) 0.2259(2) 0.11736(11) 0.0248(5) Uani 1 1 d .
C5 C 0.4659(2) 0.4103(2) 0.12297(11) 0.0254(5) Uani 1 1 d .
H5A H 0.5116 0.4373 0.1780 0.030 Uiso 1 1 calc R
H5B H 0.5494 0.4387 0.0850 0.030 Uiso 1 1 calc R
C6 C 0.3122(2) 0.5116(2) 0.10314(11) 0.0231(5) Uani 1 1 d .
C7 C -0.0129(3) 0.3217(3) 0.21555(12) 0.0324(5) Uani 1 1 d .
H7A H 0.0279 0.3660 0.2679 0.049 Uiso 1 1 calc R
H7B H -0.0554 0.2099 0.2226 0.049 Uiso 1 1 calc R
H7C H -0.1008 0.3927 0.1921 0.049 Uiso 1 1 calc R
C8 C 0.1537(3) 0.2615(3) -0.06894(11) 0.0311(5) Uani 1 1 d .
H8A H 0.2458 0.2843 -0.1018 0.047 Uiso 1 1 calc R
H8B H 0.0608 0.3325 -0.0865 0.047 Uiso 1 1 calc R
H8C H 0.1213 0.1455 -0.0752 0.047 Uiso 1 1 calc R
C9 C 0.5799(2) 0.1188(3) 0.12105(13) 0.0329(5) Uani 1 1 d .
H9A H 0.5486 0.0041 0.1090 0.049 Uiso 1 1 calc R
H9B H 0.6355 0.1249 0.1751 0.049 Uiso 1 1 calc R
H9C H 0.6541 0.1579 0.0815 0.049 Uiso 1 1 calc R
C10 C 0.3428(3) 0.6946(2) 0.10311(13) 0.0320(5) Uani 1 1 d .
H10A H 0.4236 0.7207 0.0643 0.048 Uiso 1 1 calc R
H10B H 0.3849 0.7297 0.1570 0.048 Uiso 1 1 calc R
H10C H 0.2401 0.7527 0.0880 0.048 Uiso 1 1 calc R

loop_
_atom_site_aniso_label
_atom_site_aniso_U_11
_atom_site_aniso_U_22
_atom_site_aniso_U_33
_atom_site_aniso_U_23
_atom_site_aniso_U_13
_atom_site_aniso_U_12
P1 0.0291(3) 0.0332(4) 0.0320(3) 0.0113(2) 0.0049(2) 0.0048(2)
O1 0.0255(8) 0.0221(7) 0.0250(7) -0.0033(6) 0.0049(6) -0.0017(6)
O2 0.0235(8) 0.0252(7) 0.0244(7) -0.0036(6) -0.0011(6) 0.0012(6)
O3 0.0252(7) 0.0216(7) 0.0227(7) 0.0016(6) 0.0001(6) -0.0034(6)
C1 0.0235(11) 0.0206(10) 0.0274(11) 0.0022(8) 0.0040(8) -0.0021(8)
C2 0.0219(11) 0.0212(10) 0.0288(11) 0.0009(8) 0.0011(8) -0.0009(8)
C3 0.0224(11) 0.0214(11) 0.0263(10) -0.0017(8) -0.0005(8) -0.0006(8)
C4 0.0230(11) 0.0246(11) 0.0262(11) 0.0007(8) -0.0017(8) 0.0000(8)
C5 0.0250(11) 0.0263(11) 0.0249(11) -0.0010(8) 0.0015(9) -0.0043(8)
C6 0.0248(11) 0.0238(11) 0.0209(10) -0.0005(8) 0.0026(8) -0.0045(8)
C7 0.0312(12) 0.0353(13) 0.0317(12) 0.0026(9) 0.0098(9) 0.0011(10)
C8 0.0319(12) 0.0326(12) 0.0282(11) -0.0032(9) -0.0014(9) -0.0011(9)
C9 0.0261(12) 0.0328(12) 0.0396(13) 0.0017(10) 0.0018(9) 0.0041(9)
C10 0.0342(12) 0.0240(11) 0.0374(12) -0.0006(9) 0.0008(10) -0.0038(9)

loop_
_atom_type_symbol
_atom_type_description
_atom_type_scat_dispersion_real
_atom_type_scat_dispersion_imag
_atom_type_scat_source
C C 0.0033 0.0016 'International Tables Vol C Tables 4.2.6.8 and 6.1.1.4'
H H 0.0000 0.0000 'International Tables Vol C Tables 4.2.6.8 and 6.1.1.4'
O O 0.0106 0.0060 'International Tables Vol C Tables 4.2.6.8 and 6.1.1.4'
P P 0.1023 0.0942 'International Tables Vol C Tables 4.2.6.8 and 6.1.1.4'

loop_
_geom_angle_atom_site_label_1
_geom_angle_atom_site_label_2
_geom_angle_atom_site_label_3
_geom_angle
_geom_angle_publ_flag
C4 P1 C1 93.54(9) yes
C4 P1 H1 95.0(17) yes
C1 P1 H1 101.8(17) yes
C6 O1 C1 115.19(14) ?
C3 O2 C4 115.01(14) ?
C6 O3 C3 111.66(13) ?
O1 C1 C7 105.45(15) ?
O1 C1 C2 108.31(14) ?
C7 C1 C2 112.95(16) ?
O1 C1 P1 109.28(12) ?
C7 C1 P1 111.52(13) ?
C2 C1 P1 109.19(13) ?
C3 C2 C1 110.37(15) ?
C3 C2 H2A 109.6 ?
C1 C2 H2A 109.6 ?
C3 C2 H2B 109.6 ?
C1 C2 H2B 109.6 ?
H2A C2 H2B 108.1 ?
O2 C3 O3 110.44(14) ?
O2 C3 C8 106.16(15) ?
O3 C3 C8 106.67(15) ?
O2 C3 C2 112.41(15) ?
O3 C3 C2 107.60(15) ?
C8 C3 C2 113.43(16) ?
O2 C4 C9 105.39(15) ?
O2 C4 C5 107.80(14) ?
C9 C4 C5 113.35(17) ?
O2 C4 P1 110.49(13) ?
C9 C4 P1 111.53(14) ?
C5 C4 P1 108.21(14) ?
C6 C5 C4 110.76(16) ?
C6 C5 H5A 109.5 ?
C4 C5 H5A 109.5 ?
C6 C5 H5B 109.5 ?
C4 C5 H5B 109.5 ?
H5A C5 H5B 108.1 ?
O3 C6 O1 109.93(14) ?
O3 C6 C10 107.15(15) ?
O1 C6 C10 106.36(16) ?
O3 C6 C5 107.64(15) ?
O1 C6 C5 112.23(15) ?
C10 C6 C5 113.41(16) ?
C1 C7 H7A 109.5 ?
C1 C7 H7B 109.5 ?
H7A C7 H7B 109.5 ?
C1 C7 H7C 109.5 ?
H7A C7 H7C 109.5 ?
H7B C7 H7C 109.5 ?
C3 C8 H8A 109.5 ?
C3 C8 H8B 109.5 ?
H8A C8 H8B 109.5 ?
C3 C8 H8C 109.5 ?
H8A C8 H8C 109.5 ?
H8B C8 H8C 109.5 ?
C4 C9 H9A 109.5 ?
C4 C9 H9B 109.5 ?
H9A C9 H9B 109.5 ?
C4 C9 H9C 109.5 ?
H9A C9 H9C 109.5 ?
H9B C9 H9C 109.5 ?
C6 C10 H10A 109.5 ?
C6 C10 H10B 109.5 ?
H10A C10 H10B 109.5 ?
C6 C10 H10C 109.5 ?
H10A C10 H10C 109.5 ?
H10B C10 H10C 109.5 ?

loop_
_geom_bond_atom_site_label_1
_geom_bond_atom_site_label_2
_geom_bond_distance
_geom_bond_publ_flag
P1 C4 1.865(2) yes
P1 C1 1.872(2) yes
P1 H1 1.30(4) yes
O1 C6 1.435(2) ?
O1 C1 1.453(2) ?
O2 C3 1.428(2) ?
O2 C4 1.462(2) ?
O3 C6 1.433(2) ?
O3 C3 1.435(2) ?
C1 C7 1.513(3) ?
C1 C2 1.525(3) ?
C2 C3 1.519(3) ?
C2 H2A 0.9900 ?
C2 H2B 0.9900 ?
C3 C8 1.512(3) ?
C4 C9 1.512(3) ?
C4 C5 1.527(3) ?
C5 C6 1.517(3) ?
C5 H5A 0.9900 ?
C5 H5B 0.9900 ?
C6 C10 1.502(3) ?
C7 H7A 0.9800 ?
C7 H7B 0.9800 ?
C7 H7C 0.9800 ?
C8 H8A 0.9800 ?
C8 H8B 0.9800 ?
C8 H8C 0.9800 ?
C9 H9A 0.9800 ?
C9 H9B 0.9800 ?
C9 H9C 0.9800 ?
C10 H10A 0.9800 ?
C10 H10B 0.9800 ?
C10 H10C 0.9800 ?

loop_
_geom_torsion_atom_site_label_1
_geom_torsion_atom_site_label_2
_geom_torsion_atom_site_label_3
_geom_torsion_atom_site_label_4
_geom_torsion
C6 O1 C1 C7 -173.67(15)
C6 O1 C1 C2 -52.51(19)
C6 O1 C1 P1 66.34(16)
C4 P1 C1 O1 -59.30(13)
C4 P1 C1 C7 -175.48(14)
C4 P1 C1 C2 59.00(14)
O1 C1 C2 C3 52.80(19)
C7 C1 C2 C3 169.21(16)
P1 C1 C2 C3 -66.10(17)
C4 O2 C3 O3 56.41(19)
C4 O2 C3 C8 171.67(15)
C4 O2 C3 C2 -63.77(19)
C6 O3 C3 O2 -60.59(18)
C6 O3 C3 C8 -175.53(15)
C6 O3 C3 C2 62.44(18)
C1 C2 C3 O2 63.37(19)
C1 C2 C3 O3 -58.43(19)
C1 C2 C3 C8 -176.17(15)
C3 O2 C4 C9 -173.95(15)
C3 O2 C4 C5 -52.6(2)
C3 O2 C4 P1 65.44(17)
C1 P1 C4 O2 -57.41(13)
C1 P1 C4 C9 -174.27(14)
C1 P1 C4 C5 60.39(14)
O2 C4 C5 C6 53.0(2)
C9 C4 C5 C6 169.22(16)
P1 C4 C5 C6 -66.53(17)
C3 O3 C6 O1 -60.79(18)
C3 O3 C6 C10 -175.96(15)
C3 O3 C6 C5 61.73(19)
C1 O1 C6 O3 56.22(19)
C1 O1 C6 C10 171.90(14)
C1 O1 C6 C5 -63.54(19)
C4 C5 C6 O3 -58.5(2)
C4 C5 C6 O1 62.6(2)
C4 C5 C6 C10 -176.80(15)

loop_
_cod_related_entry_id
_cod_related_entry_database
_cod_related_entry_code
1 ChemSpider 10462051
